data_4331831
loop_
_publ_author_name
'Hildebrandt, Lars'
'Dinnebier, Robert'
'Jansen, Martin'

_publ_section_title
;
 Crystal Structure and Ionic Conductivity of Three Polymorphic Phases of
 Rubidium Trifluoromethyl Sulfonate, RbSO3CF3
;
_journal_issue 8
_journal_name_full 'Inorganic Chemistry'
_journal_page_first 3217
_journal_page_last 3223
_journal_paper_doi 10.1021/ic0516313
_journal_volume 45
_journal_year 2006
_chemical_formula_moiety 'Rb S O3 C F3'
_chemical_formula_sum 'C F3 O3 Rb S'
_chemical_formula_weight 234.53
_chemical_name_common 'rubidium triflate'
_chemical_name_systematic
; 
 rubidium trifluoromethyl sulfonate
;
_space_group_IT_number 63
_symmetry_cell_setting orthorhombic
_symmetry_space_group_name_Hall '-C 2c 2'
_symmetry_space_group_name_H-M 'C m c m'
_cell_angle_alpha 90.0
_cell_angle_beta 90.0
_cell_angle_gamma 90.0
_cell_formula_units_Z 4
_cell_length_a 5.30687(23)
_cell_length_b 20.2424(10)
_cell_length_c 5.94791(27)
_cell_measurement_temperature 510
_cell_volume 638.95(5)
_pd_block_id 2005-03-18T16:16|237F50_phase1|gRbTf___f:50||
_pd_phase_name 'gamma-rubidium triflate'
_cod_data_source_file ic0516313sup3.cif
_cod_data_source_block 237F50_phase_1
_cod_depositor_comments
;
The following automatic conversions were performed:

'_cell_measurement_temperature' value '510 K' was changed to '510' -
the value should be numeric and without a unit
designator.

'_geom_bond_publ_flag' value 'N' changed to 'n'
according to /home/saulius/struct/CIF-dictionaries/cif_core.dic
dictionary named 'cif_core.dic' version 2.4.2 from 2011-04-26 (180
times).

'_geom_angle_publ_flag' value 'N' changed to 'n' according
to /home/saulius/struct/CIF-dictionaries/cif_core.dic dictionary
named 'cif_core.dic' version 2.4.2 from 2011-04-26 (796 times).

Automatic conversion script
Id: cif_fix_values 1891 2012-01-12 08:04:46Z andrius 
;
_cod_original_formula_sum 'C1.00 F3.00 O3.00 Rb S1.00'
_cod_database_code 4331831

loop_
_symmetry_equiv_pos_site_id
_symmetry_equiv_pos_as_xyz
1 +x,+y,+z
2 -x,+y,+z
3 +x,-y,+z+1/2
4 -x,-y,+z+1/2
-1 -x,-y,-z
-2 +x,-y,-z
-3 -x,+y,-z+1/2
-4 +x,+y,-z+1/2
101 +x+1/2,+y+1/2,+z
102 -x+1/2,+y+1/2,+z
103 +x+1/2,-y+1/2,+z+1/2
104 -x+1/2,-y+1/2,+z+1/2
-101 -x+1/2,-y+1/2,-z
-102 +x+1/2,-y+1/2,-z
-103 -x+1/2,+y+1/2,-z+1/2
-104 +x+1/2,+y+1/2,-z+1/2

loop_
_atom_site_aniso_label
_atom_site_aniso_U_11
_atom_site_aniso_U_12
_atom_site_aniso_U_13
_atom_site_aniso_U_22
_atom_site_aniso_U_23
_atom_site_aniso_U_33
Rb1 0.1086(26) 0.0 0.0 0.201(4) 0.0 0.1165(27)

loop_
_atom_site_type_symbol
_atom_site_label
_atom_site_fract_x
_atom_site_fract_y
_atom_site_fract_z
_atom_site_occupancy
_atom_site_thermal_displace_type
_atom_site_U_iso_or_equiv
_atom_site_symmetry_multiplicity
Rb Rb1 0.5 0.07191(13) 0.25002 1.0 Uani 0.14204 4
S S1 0.5 0.59264(15) 0.8028(19) 0.5 Uiso 0.063(5) 8
C C1 0.5 0.67175(20) 0.6678(16) 0.5 Uiso 0.105(5) 8
O- O11 0.6351(17) 0.5467(5) 0.6727(28) 0.25 Uiso 0.063(5) 16
O- O12 0.6091(16) 0.59752(32) 1.0076(24) 0.25 Uiso 0.063(5) 16
O- O13 0.2681(21) 0.57143(29) 0.8276(25) 0.25 Uiso 0.063(5) 16
F- F11 0.3938(18) 0.6677(4) 0.4773(19) 0.25 Uiso 0.105(5) 16
F- F12 0.7411(23) 0.69318(34) 0.6390(18) 0.25 Uiso 0.105(5) 16
F- F13 0.3731(15) 0.7162(4) 0.7959(28) 0.25 Uiso 0.105(5) 16

loop_
_atom_type_symbol
_atom_type_number_in_cell
Rb 4.0
S_ 4.0
C_ 4.0
O- 12.0
F- 12.0

loop_
_geom_angle_atom_site_label_1
_geom_angle_atom_site_label_2
_geom_angle_atom_site_label_3
_geom_angle
_geom_angle_site_symmetry_1
_geom_angle_site_symmetry_3
_geom_angle_publ_flag
Rb1 Rb1 Rb1 91.22(10) 3_554 3_555 n
Rb1 Rb1 S1 64.84(8) 3_554 101_444 n
Rb1 Rb1 S1 64.84(8) 3_554 101_544 n
Rb1 Rb1 S1 125.48(11) 3_554 -103_546 n
Rb1 Rb1 S1 125.48(11) 3_554 -103_646 n
Rb1 Rb1 O11 116.62(20) 3_554 101_445 n
Rb1 Rb1 O11 116.62(20) 3_554 102_645 n
Rb1 Rb1 O11 49.91(28) 3_554 103_454 n
Rb1 Rb1 O11 49.91(28) 3_554 104_654 n
Rb1 Rb1 O11 64.32(27) 3_554 -101_546 n
Rb1 Rb1 O11 64.32(27) 3_554 -102_346 n
Rb1 Rb1 O11 47.94(19) 3_554 -103_536 n
Rb1 Rb1 O11 47.94(19) 3_554 -104_336 n
Rb1 Rb1 O12 75.00(23) 3_554 101_444 n
Rb1 Rb1 O12 75.00(23) 3_554 102_644 n
Rb1 Rb1 O12 122.69(18) 3_554 -103_536 n
Rb1 Rb1 O12 122.69(18) 3_554 -104_336 n
Rb1 Rb1 O13 51.38(18) 3_554 101_544 n
Rb1 Rb1 O13 51.38(18) 3_554 102_544 n
Rb1 Rb1 O13 58.61(24) 3_554 103_554 n
Rb1 Rb1 O13 58.61(24) 3_554 104_554 n
Rb1 Rb1 O13 43.71(27) 3_554 -101_445 n
Rb1 Rb1 O13 43.71(27) 3_554 -102_445 n
Rb1 Rb1 O13 128.28(16) 3_554 -103_436 n
Rb1 Rb1 S1 125.48(11) 3_555 101_444 n
Rb1 Rb1 S1 125.48(11) 3_555 101_544 n
Rb1 Rb1 S1 64.84(8) 3_555 -103_546 n
Rb1 Rb1 S1 64.84(8) 3_555 -103_646 n
Rb1 Rb1 O11 47.95(19) 3_555 101_445 n
Rb1 Rb1 O11 47.95(19) 3_555 102_645 n
Rb1 Rb1 O11 64.33(27) 3_555 103_454 n
Rb1 Rb1 O11 64.33(27) 3_555 104_654 n
Rb1 Rb1 O11 49.92(28) 3_555 -101_546 n
Rb1 Rb1 O11 49.92(28) 3_555 -102_346 n
Rb1 Rb1 O11 116.62(20) 3_555 -103_536 n
Rb1 Rb1 O11 116.62(20) 3_555 -104_336 n
Rb1 Rb1 O12 122.69(18) 3_555 101_444 n
Rb1 Rb1 O12 122.69(18) 3_555 102_644 n
Rb1 Rb1 O12 75.00(23) 3_555 -103_536 n
Rb1 Rb1 O12 75.00(23) 3_555 -104_336 n
Rb1 Rb1 O13 128.28(16) 3_555 101_544 n
Rb1 Rb1 O13 128.28(16) 3_555 102_544 n
Rb1 Rb1 O13 43.72(27) 3_555 103_554 n
Rb1 Rb1 O13 43.72(27) 3_555 104_554 n
Rb1 Rb1 O13 58.62(24) 3_555 -101_445 n
Rb1 Rb1 O13 58.62(24) 3_555 -102_445 n
Rb1 Rb1 O13 51.38(18) 3_555 -103_436 n
S1 Rb1 S1 89.15(24) 101_444 101_544 n
S1 Rb1 S1 89.44(24) 101_444 -103_546 n
S1 Rb1 S1 167.25(14) 101_444 -103_646 n
S1 Rb1 O11 98.34(13) 101_444 101_445 n
S1 Rb1 O11 172.24(30) 101_444 102_645 n
S1 Rb1 O11 63.00(20) 101_444 103_454 n
S1 Rb1 O11 114.67(35) 101_444 104_654 n
S1 Rb1 O11 128.67(23) 101_444 -101_546 n
S1 Rb1 O11 75.73(33) 101_444 -102_346 n
S1 Rb1 O11 83.69(14) 101_444 -103_536 n
S1 Rb1 O11 17.13(22) 101_444 -104_336 n
S1 Rb1 O12 11.41(21) 101_444 101_444 n
S1 Rb1 O12 98.56(33) 101_444 102_644 n
S1 Rb1 O12 159.33(22) 101_444 -103_536 n
S1 Rb1 O12 78.84(35) 101_444 -104_336 n
S1 Rb1 O13 74.57(31) 101_444 101_544 n
S1 Rb1 O13 16.72(19) 101_444 102_544 n
S1 Rb1 O13 120.26(24) 101_444 103_554 n
S1 Rb1 O13 83.81(23) 101_444 104_554 n
S1 Rb1 O13 72.14(22) 101_444 -101_445 n
S1 Rb1 O13 107.76(22) 101_444 -102_445 n
S1 Rb1 O13 105.47(32) 101_444 -103_436 n
S1 Rb1 S1 167.25(14) 101_544 -103_546 n
S1 Rb1 S1 89.44(24) 101_544 -103_646 n
S1 Rb1 O11 172.24(30) 101_544 101_445 n
S1 Rb1 O11 98.34(13) 101_544 102_645 n
S1 Rb1 O11 114.67(35) 101_544 103_454 n
S1 Rb1 O11 63.00(20) 101_544 104_654 n
S1 Rb1 O11 75.73(33) 101_544 -101_546 n
S1 Rb1 O11 128.67(23) 101_544 -102_346 n
S1 Rb1 O11 17.13(22) 101_544 -103_536 n
S1 Rb1 O11 83.69(14) 101_544 -104_336 n
S1 Rb1 O12 98.56(33) 101_544 101_444 n
S1 Rb1 O12 11.41(21) 101_544 102_644 n
S1 Rb1 O12 78.84(35) 101_544 -103_536 n
S1 Rb1 O12 159.33(22) 101_544 -104_336 n
S1 Rb1 O13 16.72(19) 101_544 101_544 n
S1 Rb1 O13 74.57(31) 101_544 102_544 n
S1 Rb1 O13 83.81(23) 101_544 103_554 n
S1 Rb1 O13 120.26(24) 101_544 104_554 n
S1 Rb1 O13 107.76(22) 101_544 -101_445 n
S1 Rb1 O13 72.14(22) 101_544 -102_445 n
S1 Rb1 O13 163.43(16) 101_544 -103_436 n
S1 Rb1 S1 89.16(24) -103_546 -103_646 n
S1 Rb1 O11 17.13(22) -103_437 101_445 n
S1 Rb1 O11 83.69(14) -103_437 102_645 n
S1 Rb1 O11 75.73(33) -103_437 103_454 n
S1 Rb1 O11 128.68(23) -103_437 104_654 n
S1 Rb1 O11 114.68(35) -103_437 -101_546 n
S1 Rb1 O11 63.00(20) -103_437 -102_346 n
S1 Rb1 O11 172.24(30) -103_437 -103_536 n
S1 Rb1 O11 98.34(13) -103_437 -104_336 n
S1 Rb1 O12 78.84(35) -103_436 101_444 n
S1 Rb1 O12 159.33(22) -103_436 102_644 n
S1 Rb1 O12 98.57(33) -103_436 -103_536 n
S1 Rb1 O12 11.41(21) -103_436 -104_336 n
S1 Rb1 O13 163.43(16) -103_436 101_544 n
S1 Rb1 O13 105.47(32) -103_436 102_544 n
S1 Rb1 O13 107.77(22) -103_436 103_554 n
S1 Rb1 O13 72.14(22) -103_436 104_554 n
S1 Rb1 O13 83.81(23) -103_436 -101_445 n
S1 Rb1 O13 120.27(24) -103_436 -102_445 n
S1 Rb1 O13 16.72(19) -103_436 -103_436 n
S1 Rb1 O11 83.69(14) -103_537 101_445 n
S1 Rb1 O11 17.13(22) -103_537 102_645 n
S1 Rb1 O11 128.68(23) -103_537 103_454 n
S1 Rb1 O11 75.73(33) -103_537 104_654 n
S1 Rb1 O11 63.00(20) -103_537 -101_546 n
S1 Rb1 O11 114.68(35) -103_537 -102_346 n
S1 Rb1 O11 98.34(13) -103_537 -103_536 n
S1 Rb1 O11 172.24(30) -103_537 -104_336 n
S1 Rb1 O12 159.33(22) -103_536 101_444 n
S1 Rb1 O12 78.84(35) -103_536 102_644 n
S1 Rb1 O12 11.41(21) -103_536 -103_536 n
S1 Rb1 O12 98.57(33) -103_536 -104_336 n
S1 Rb1 O13 105.47(32) -103_536 101_544 n
S1 Rb1 O13 163.43(16) -103_536 102_544 n
S1 Rb1 O13 72.14(22) -103_536 103_554 n
S1 Rb1 O13 107.77(22) -103_536 104_554 n
S1 Rb1 O13 120.27(24) -103_536 -101_445 n
S1 Rb1 O13 83.81(23) -103_536 -102_445 n
S1 Rb1 O13 74.57(31) -103_536 -103_436 n
O11 Rb1 O11 74.1(4) 101_445 102_645 n
O11 Rb1 O11 67.62(23) 101_445 103_454 n
O11 Rb1 O11 111.55(32) 101_445 104_654 n
O11 Rb1 O11 97.86(31) 101_445 -101_546 n
O11 Rb1 O11 52.3(4) 101_445 -102_346 n
O11 Rb1 O11 161.8(4) 101_445 -103_536 n
O11 Rb1 O11 102.9(4) 101_445 -104_336 n
O11 Rb1 O12 89.11(18) 101_445 101_444 n
O11 Rb1 O12 162.5(4) 101_445 102_644 n
O11 Rb1 O12 94.55(17) 101_445 -103_536 n
O11 Rb1 O12 27.1(4) 101_445 -104_336 n
O11 Rb1 O13 167.69(28) 101_445 101_544 n
O11 Rb1 O13 112.54(21) 101_445 102_544 n
O11 Rb1 O13 90.64(35) 101_445 103_554 n
O11 Rb1 O13 59.07(28) 101_445 104_554 n
O11 Rb1 O13 72.97(32) 101_445 -101_445 n
O11 Rb1 O13 103.43(24) 101_445 -102_445 n
O11 Rb1 O13 12.02(28) 101_445 -103_436 n
O11 Rb1 O11 111.55(32) 102_645 103_454 n
O11 Rb1 O11 67.62(23) 102_645 104_654 n
O11 Rb1 O11 52.3(4) 102_645 -101_546 n
O11 Rb1 O11 97.86(31) 102_645 -102_346 n
O11 Rb1 O11 102.9(4) 102_645 -103_536 n
O11 Rb1 O11 161.8(4) 102_645 -104_336 n
O11 Rb1 O12 162.5(4) 102_645 101_444 n
O11 Rb1 O12 89.11(18) 102_645 102_644 n
O11 Rb1 O12 27.1(4) 102_645 -103_536 n
O11 Rb1 O12 94.55(17) 102_645 -104_336 n
O11 Rb1 O13 112.54(21) 102_645 101_544 n
O11 Rb1 O13 167.69(28) 102_645 102_544 n
O11 Rb1 O13 59.07(28) 102_645 103_554 n
O11 Rb1 O13 90.64(35) 102_645 104_554 n
O11 Rb1 O13 103.43(24) 102_645 -101_445 n
O11 Rb1 O13 72.97(32) 102_645 -102_445 n
O11 Rb1 O13 67.40(24) 102_645 -103_436 n
O11 Rb1 O11 76.75(30) 103_454 104_654 n
O11 Rb1 O11 79.30(28) 103_454 -101_546 n
O11 Rb1 O11 17.0(6) 103_454 -102_346 n
O11 Rb1 O11 97.86(31) 103_454 -103_536 n
O11 Rb1 O11 52.3(4) 103_454 -104_336 n
O11 Rb1 O12 64.72(23) 103_454 101_444 n
O11 Rb1 O12 124.9(4) 103_454 102_644 n
O11 Rb1 O12 137.44(22) 103_454 -103_536 n
O11 Rb1 O12 74.80(26) 103_454 -104_336 n
O11 Rb1 O13 100.1(4) 103_454 101_544 n
O11 Rb1 O13 64.10(22) 103_454 102_544 n
O11 Rb1 O13 66.86(19) 103_454 103_554 n
O11 Rb1 O13 20.91(29) 103_454 104_554 n
O11 Rb1 O13 12.63(24) 103_454 -101_445 n
O11 Rb1 O13 64.24(19) 103_454 -102_445 n
O11 Rb1 O13 79.6(4) 103_454 -103_436 n
O11 Rb1 O11 17.0(6) 104_654 -101_546 n
O11 Rb1 O11 79.30(28) 104_654 -102_346 n
O11 Rb1 O11 52.3(4) 104_654 -103_536 n
O11 Rb1 O11 97.86(31) 104_654 -104_336 n
O11 Rb1 O12 124.9(4) 104_654 101_444 n
O11 Rb1 O12 64.72(23) 104_654 102_644 n
O11 Rb1 O12 74.80(26) 104_654 -103_536 n
O11 Rb1 O12 137.44(22) 104_654 -104_336 n
O11 Rb1 O13 64.10(22) 104_654 101_544 n
O11 Rb1 O13 100.1(4) 104_654 102_544 n
O11 Rb1 O13 20.91(29) 104_654 103_554 n
O11 Rb1 O13 66.86(19) 104_654 104_554 n
O11 Rb1 O13 64.24(19) 104_654 -101_445 n
O11 Rb1 O13 12.63(24) 104_654 -102_445 n
O11 Rb1 O13 115.57(33) 104_654 -103_436 n
O11 Rb1 O11 76.75(30) -101_546 -102_346 n
O11 Rb1 O11 67.62(23) -101_546 -103_536 n
O11 Rb1 O11 111.55(32) -101_546 -104_336 n
O11 Rb1 O12 137.44(22) -101_545 101_444 n
O11 Rb1 O12 74.80(26) -101_545 102_644 n
O11 Rb1 O12 64.72(23) -101_545 -103_536 n
O11 Rb1 O12 124.9(4) -101_545 -104_336 n
O11 Rb1 O13 79.6(4) -101_545 101_544 n
O11 Rb1 O13 115.57(33) -101_545 102_544 n
O11 Rb1 O13 12.63(24) -101_545 103_554 n
O11 Rb1 O13 64.24(19) -101_545 104_554 n
O11 Rb1 O13 66.86(19) -101_545 -101_445 n
O11 Rb1 O13 20.91(29) -101_545 -102_445 n
O11 Rb1 O13 100.1(4) -101_545 -103_436 n
O11 Rb1 O11 111.55(32) -102_346 -103_536 n
O11 Rb1 O11 67.62(23) -102_346 -104_336 n
O11 Rb1 O12 74.80(26) -102_345 101_444 n
O11 Rb1 O12 137.44(22) -102_345 102_644 n
O11 Rb1 O12 124.9(4) -102_345 -103_536 n
O11 Rb1 O12 64.72(23) -102_345 -104_336 n
O11 Rb1 O13 115.57(33) -102_345 101_544 n
O11 Rb1 O13 79.6(4) -102_345 102_544 n
O11 Rb1 O13 64.24(19) -102_345 103_554 n
O11 Rb1 O13 12.63(24) -102_345 104_554 n
O11 Rb1 O13 20.91(29) -102_345 -101_445 n
O11 Rb1 O13 66.86(19) -102_345 -102_445 n
O11 Rb1 O13 64.11(22) -102_345 -103_436 n
O11 Rb1 O11 74.1(4) -103_536 -104_336 n
O11 Rb1 O12 94.54(17) -103_535 101_444 n
O11 Rb1 O12 27.1(4) -103_535 102_644 n
O11 Rb1 O12 89.11(18) -103_535 -103_536 n
O11 Rb1 O12 162.5(4) -103_535 -104_336 n
O11 Rb1 O13 12.02(28) -103_535 101_544 n
O11 Rb1 O13 67.40(24) -103_535 102_544 n
O11 Rb1 O13 72.97(32) -103_535 103_554 n
O11 Rb1 O13 103.43(24) -103_535 104_554 n
O11 Rb1 O13 90.64(35) -103_535 -101_445 n
O11 Rb1 O13 59.07(28) -103_535 -102_445 n
O11 Rb1 O13 167.69(28) -103_535 -103_436 n
O11 Rb1 O12 27.1(4) -104_335 101_444 n
O11 Rb1 O12 94.54(17) -104_335 102_644 n
O11 Rb1 O12 162.5(4) -104_335 -103_536 n
O11 Rb1 O12 89.11(18) -104_335 -104_336 n
O11 Rb1 O13 67.40(24) -104_335 101_544 n
O11 Rb1 O13 12.02(28) -104_335 102_544 n
O11 Rb1 O13 103.43(24) -104_335 103_554 n
O11 Rb1 O13 72.97(32) -104_335 104_554 n
O11 Rb1 O13 59.07(28) -104_335 -101_445 n
O11 Rb1 O13 90.64(35) -104_335 -102_445 n
O11 Rb1 O13 112.54(21) -104_335 -103_436 n
O12 Rb1 O12 107.1(5) 101_444 102_644 n
O12 Rb1 O12 156.81(34) 101_444 -103_536 n
O12 Rb1 O12 68.0(5) 101_444 -104_336 n
O12 Rb1 O13 84.9(4) 101_444 101_544 n
O12 Rb1 O13 28.10(28) 101_444 102_544 n
O12 Rb1 O13 127.46(32) 101_444 103_554 n
O12 Rb1 O13 84.67(32) 101_444 104_554 n
O12 Rb1 O13 75.47(19) 101_444 -101_445 n
O12 Rb1 O13 116.76(27) 101_444 -102_445 n
O12 Rb1 O13 95.2(4) 101_444 -103_436 n
O12 Rb1 O12 68.0(5) 102_644 -103_536 n
O12 Rb1 O12 156.81(34) 102_644 -104_336 n
O12 Rb1 O13 28.10(28) 102_644 101_544 n
O12 Rb1 O13 84.9(4) 102_644 102_544 n
O12 Rb1 O13 84.67(32) 102_644 103_554 n
O12 Rb1 O13 127.46(32) 102_644 104_554 n
O12 Rb1 O13 116.76(27) 102_644 -101_445 n
O12 Rb1 O13 75.47(19) 102_644 -102_445 n
O12 Rb1 O13 152.07(24) 102_644 -103_436 n
O12 Rb1 O12 107.1(5) -103_536 -104_336 n
O12 Rb1 O13 95.2(4) -103_536 101_544 n
O12 Rb1 O13 152.06(24) -103_536 102_544 n
O12 Rb1 O13 75.47(19) -103_536 103_554 n
O12 Rb1 O13 116.76(27) -103_536 104_554 n
O12 Rb1 O13 127.47(32) -103_536 -101_445 n
O12 Rb1 O13 84.67(32) -103_536 -102_445 n
O12 Rb1 O13 84.9(4) -103_536 -103_436 n
O12 Rb1 O13 152.06(24) -104_336 101_544 n
O12 Rb1 O13 95.2(4) -104_336 102_544 n
O12 Rb1 O13 116.76(27) -104_336 103_554 n
O12 Rb1 O13 75.47(19) -104_336 104_554 n
O12 Rb1 O13 84.67(32) -104_336 -101_445 n
O12 Rb1 O13 127.47(32) -104_336 -102_445 n
O12 Rb1 O13 28.10(28) -104_336 -103_436 n
O13 Rb1 O13 59.0(5) 101_544 102_544 n
O13 Rb1 O13 84.56(28) 101_544 103_554 n
O13 Rb1 O13 109.56(34) 101_544 104_554 n
O13 Rb1 O13 95.09(30) 101_544 -101_445 n
O13 Rb1 O13 70.08(29) 101_544 -102_445 n
O13 Rb1 O13 179.6174(19) 101_544 -103_436 n
O13 Rb1 O13 109.56(34) 102_544 103_554 n
O13 Rb1 O13 84.56(28) 102_544 104_554 n
O13 Rb1 O13 70.08(29) 102_544 -101_445 n
O13 Rb1 O13 95.09(30) 102_544 -102_445 n
O13 Rb1 O13 121.0(5) 102_544 -103_436 n
O13 Rb1 O13 51.68(34) 103_554 104_554 n
O13 Rb1 O13 54.54(32) 103_554 -101_445 n
O13 Rb1 O13 16.3(5) 103_554 -102_445 n
O13 Rb1 O13 95.10(30) 103_554 -103_436 n
O13 Rb1 O13 16.3(5) 104_554 -101_445 n
O13 Rb1 O13 54.54(32) 104_554 -102_445 n
O13 Rb1 O13 70.08(29) 104_554 -103_436 n
O13 Rb1 O13 51.68(34) -101_445 -102_445 n
O13 Rb1 O13 84.57(28) -101_445 -103_436 n
O13 Rb1 O13 109.56(34) -102_445 -103_436 n
Rb1 S1 Rb1 89.15(24) 101_456 101_556 n
Rb1 S1 S1 134.72(12) 101_456 -3_656 n
Rb1 S1 C1 114.50(17) 101_456 1_555 n
Rb1 S1 C1 91.9(5) 101_456 -3_547 n
Rb1 S1 O11 132.21(30) 101_456 1_555 n
Rb1 S1 O11 87.48(33) 101_456 2_655 n
Rb1 S1 O11 53.2(10) 101_456 -3_547 n
Rb1 S1 O11 104.6(11) 101_456 -4_447 n
Rb1 S1 O12 71.0(4) 101_456 1_555 n
Rb1 S1 O12 22.15(34) 101_456 2_655 n
Rb1 S1 O12 117.80(24) 101_456 -3_546 n
Rb1 S1 O12 152.4(4) 101_456 -4_446 n
Rb1 S1 O13 39.3(4) 101_456 1_555 n
Rb1 S1 O13 122.89(26) 101_456 2_655 n
Rb1 S1 O13 153.9(7) 101_456 -3_546 n
Rb1 S1 O13 76.0(7) 101_456 -4_446 n
Rb1 S1 F11 80.1(4) 101_456 -3_657 n
Rb1 S1 F11 56.55(32) 101_456 -4_557 n
Rb1 S1 S1 134.72(12) 101_556 -3_656 n
Rb1 S1 C1 114.50(17) 101_556 1_555 n
Rb1 S1 C1 91.9(5) 101_556 -3_547 n
Rb1 S1 O11 87.48(33) 101_556 1_555 n
Rb1 S1 O11 132.21(30) 101_556 2_655 n
Rb1 S1 O11 104.6(11) 101_556 -3_547 n
Rb1 S1 O11 53.2(10) 101_556 -4_447 n
Rb1 S1 O12 22.15(34) 101_556 1_555 n
Rb1 S1 O12 71.0(4) 101_556 2_655 n
Rb1 S1 O12 152.4(4) 101_556 -3_546 n
Rb1 S1 O12 117.80(24) 101_556 -4_446 n
Rb1 S1 O13 122.89(26) 101_556 1_555 n
Rb1 S1 O13 39.3(4) 101_556 2_655 n
Rb1 S1 O13 76.0(7) 101_556 -3_546 n
Rb1 S1 O13 153.9(7) 101_556 -4_446 n
Rb1 S1 F11 56.55(32) 101_556 -3_657 n
Rb1 S1 F11 80.1(4) 101_556 -4_557 n
S1 S1 C1 63.37(29) -3_547 1_555 n
S1 S1 C1 96.2(6) -3_547 -3_547 n
S1 S1 O11 56.60(28) -3_547 1_555 n
S1 S1 O11 56.60(28) -3_547 2_655 n
S1 S1 O11 97.1(13) -3_547 -3_547 n
S1 S1 O11 97.1(13) -3_547 -4_447 n
S1 S1 O12 154.26(32) -3_546 1_555 n
S1 S1 O12 154.26(32) -3_546 2_655 n
S1 S1 O12 17.65(29) -3_546 -3_546 n
S1 S1 O12 17.65(29) -3_546 -4_446 n
S1 S1 O13 96.46(33) -3_546 1_555 n
S1 S1 O13 96.46(33) -3_546 2_655 n
S1 S1 O13 59.3(9) -3_546 -3_546 n
S1 S1 O13 59.3(9) -3_546 -4_446 n
S1 S1 F11 128.9(4) -3_657 -3_657 n
S1 S1 F11 128.9(4) -3_657 -4_557 n
C1 S1 C1 32.9(7) 1_555 -3_547 n
C1 S1 O11 110.13(14) 1_555 1_555 n
C1 S1 O11 110.13(14) 1_555 2_655 n
C1 S1 O11 139.3(8) 1_555 -3_547 n
C1 S1 O11 139.3(8) 1_555 -4_447 n
C1 S1 O12 109.79(14) 1_555 1_555 n
C1 S1 O12 109.79(14) 1_555 2_655 n
C1 S1 O12 61.8(4) 1_555 -3_546 n
C1 S1 O12 61.8(4) 1_555 -4_446 n
C1 S1 O13 110.06(14) 1_555 1_555 n
C1 S1 O13 110.06(14) 1_555 2_655 n
C1 S1 O13 91.4(6) 1_555 -3_546 n
C1 S1 O13 91.4(6) 1_555 -4_446 n
C1 S1 F11 68.3(4) 1_555 -3_657 n
C1 S1 F11 68.3(4) 1_555 -4_557 n
C1 S1 O11 135.8(5) -3_547 1_555 n
C1 S1 O11 135.8(5) -3_547 2_655 n
C1 S1 O11 140.1(7) -3_547 -3_547 n
C1 S1 O11 140.1(7) -3_547 -4_447 n
C1 S1 O12 80.2(6) -3_546 1_555 n
C1 S1 O12 80.2(6) -3_546 2_655 n
C1 S1 O12 93.0(6) -3_546 -3_546 n
C1 S1 O12 93.0(6) -3_546 -4_446 n
C1 S1 O13 108.25(25) -3_546 1_555 n
C1 S1 O13 108.25(25) -3_546 2_655 n
C1 S1 O13 109.7(4) -3_546 -3_546 n
C1 S1 O13 109.7(4) -3_546 -4_446 n
C1 S1 F11 37.5(4) -3_657 -3_657 n
C1 S1 F11 37.5(4) -3_657 -4_557 n
O11 S1 O11 61.3(6) 1_555 2_655 n
O11 S1 O11 81.8(11) 1_555 -3_547 n
O11 S1 O11 40.5(15) 1_555 -4_447 n
O11 S1 O12 109.01(14) 1_555 1_555 n
O11 S1 O12 139.68(20) 1_555 2_655 n
O11 S1 O12 70.22(30) 1_555 -3_546 n
O11 S1 O12 50.0(5) 1_555 -4_446 n
O11 S1 O13 108.91(14) 1_555 1_555 n
O11 S1 O13 50.7(6) 1_555 2_655 n
O11 S1 O13 28.1(4) 1_555 -3_546 n
O11 S1 O13 86.9(6) 1_555 -4_446 n
O11 S1 F11 133.6(4) 1_555 -3_657 n
O11 S1 F11 165.0(4) 1_555 -4_557 n
O11 S1 O11 40.5(15) 2_655 -3_547 n
O11 S1 O11 81.8(11) 2_655 -4_447 n
O11 S1 O12 139.68(20) 2_655 1_555 n
O11 S1 O12 109.01(14) 2_655 2_655 n
O11 S1 O12 50.0(5) 2_655 -3_546 n
O11 S1 O12 70.22(30) 2_655 -4_446 n
O11 S1 O13 50.7(6) 2_655 1_555 n
O11 S1 O13 108.91(14) 2_655 2_655 n
O11 S1 O13 86.9(6) 2_655 -3_546 n
O11 S1 O13 28.1(4) 2_655 -4_446 n
O11 S1 F11 165.0(4) 2_655 -3_657 n
O11 S1 F11 133.6(4) 2_655 -4_557 n
O11 S1 O11 74.6(7) -3_547 -4_447 n
O11 S1 O12 101.9(14) -3_546 1_555 n
O11 S1 O12 71.7(14) -3_546 2_655 n
O11 S1 O12 88.6(10) -3_546 -3_546 n
O11 S1 O12 109.8(13) -3_546 -4_446 n
O11 S1 O13 32.9(5) -3_546 1_555 n
O11 S1 O13 107.32(32) -3_546 2_655 n
O11 S1 O13 109.4(8) -3_546 -3_546 n
O11 S1 O13 49.4(7) -3_546 -4_446 n
O11 S1 F11 131.3(15) -3_657 -3_657 n
O11 S1 F11 109.4(11) -3_657 -4_557 n
O11 S1 O12 71.7(14) -4_446 1_555 n
O11 S1 O12 101.9(14) -4_446 2_655 n
O11 S1 O12 109.8(13) -4_446 -3_546 n
O11 S1 O12 88.6(10) -4_446 -4_446 n
O11 S1 O13 107.32(32) -4_446 1_555 n
O11 S1 O13 32.9(5) -4_446 2_655 n
O11 S1 O13 49.4(7) -4_446 -3_546 n
O11 S1 O13 109.4(8) -4_446 -4_446 n
O11 S1 F11 109.4(11) -4_557 -3_657 n
O11 S1 F11 131.3(15) -4_557 -4_557 n
O12 S1 O12 50.7(6) 1_555 2_655 n
O12 S1 O12 169.3(4) 1_555 -3_546 n
O12 S1 O12 136.6(6) 1_555 -4_446 n
O12 S1 O13 108.92(14) 1_555 1_555 n
O12 S1 O13 61.4(6) 1_555 2_655 n
O12 S1 O13 97.7(9) 1_555 -3_546 n
O12 S1 O13 146.0(10) 1_555 -4_446 n
O12 S1 F11 42.7(4) 1_555 -3_657 n
O12 S1 F11 59.8(4) 1_555 -4_557 n
O12 S1 O12 136.6(6) 2_655 -3_546 n
O12 S1 O12 169.3(4) 2_655 -4_446 n
O12 S1 O13 61.4(6) 2_655 1_555 n
O12 S1 O13 108.92(14) 2_655 2_655 n
O12 S1 O13 146.0(10) 2_655 -3_546 n
O12 S1 O13 97.7(9) 2_655 -4_446 n
O12 S1 F11 59.8(4) 2_655 -3_657 n
O12 S1 F11 42.7(4) 2_655 -4_557 n
O12 S1 O12 34.8(6) -3_546 -4_446 n
O12 S1 O13 80.99(34) -3_546 1_555 n
O12 S1 O13 113.8(5) -3_546 2_655 n
O12 S1 O13 76.7(10) -3_546 -3_546 n
O12 S1 O13 44.3(7) -3_546 -4_446 n
O12 S1 F11 130.0(5) -3_657 -3_657 n
O12 S1 F11 118.73(34) -3_657 -4_557 n
O12 S1 O13 113.8(5) -4_446 1_555 n
O12 S1 O13 80.99(34) -4_446 2_655 n
O12 S1 O13 44.3(7) -4_446 -3_546 n
O12 S1 O13 76.7(10) -4_446 -4_446 n
O12 S1 F11 118.73(34) -4_557 -3_657 n
O12 S1 F11 130.0(5) -4_557 -4_557 n
O13 S1 O13 139.51(30) 1_555 2_655 n
O13 S1 O13 136.6(5) 1_555 -3_546 n
O13 S1 O13 37.2(11) 1_555 -4_446 n
O13 S1 F11 115.0(5) 1_555 -3_657 n
O13 S1 F11 85.1(4) 1_555 -4_557 n
O13 S1 O13 37.2(11) 2_655 -3_546 n
O13 S1 O13 136.6(5) 2_655 -4_446 n
O13 S1 F11 85.1(4) 2_655 -3_657 n
O13 S1 F11 115.0(5) 2_655 -4_557 n
O13 S1 O13 108.5(14) -3_546 -4_446 n
O13 S1 F11 107.9(4) -3_657 -3_657 n
O13 S1 F11 138.4(4) -3_657 -4_557 n
O13 S1 F11 138.4(4) -4_557 -3_657 n
O13 S1 F11 107.9(4) -4_557 -4_557 n
F11 S1 F11 31.4(5) -3_657 -4_557 n
S1 C1 S1 20.4(8) 1_555 -3_656 n
S1 C1 C1 63.37(29) 1_555 -3_547 n
S1 C1 F11 110.00(14) 1_555 1_555 n
S1 C1 F11 110.00(14) 1_555 2_655 n
S1 C1 F12 109.95(14) 1_555 1_555 n
S1 C1 F12 109.95(14) 1_555 2_655 n
S1 C1 F12 85.9(4) 1_555 -3_657 n
S1 C1 F12 85.9(4) 1_555 -4_557 n
S1 C1 F13 109.89(14) 1_555 1_555 n
S1 C1 F13 109.89(14) 1_555 2_655 n
S1 C1 F13 128.2(11) 1_555 -3_657 n
S1 C1 F13 128.2(11) 1_555 -4_557 n
S1 C1 C1 83.8(6) -3_547 -3_547 n
S1 C1 F11 91.8(7) -3_657 1_555 n
S1 C1 F11 91.8(7) -3_657 2_655 n
S1 C1 F12 109.29(19) -3_657 1_555 n
S1 C1 F12 109.29(19) -3_657 2_655 n
S1 C1 F12 99.9(6) -3_657 -3_657 n
S1 C1 F12 99.9(6) -3_657 -4_557 n
S1 C1 F13 126.7(6) -3_657 1_555 n
S1 C1 F13 126.7(6) -3_657 2_655 n
S1 C1 F13 139.5(8) -3_657 -3_657 n
S1 C1 F13 139.5(8) -3_657 -4_557 n
C1 C1 F11 153.30(31) -3_657 1_555 n
C1 C1 F11 153.30(31) -3_657 2_655 n
C1 C1 F12 97.23(29) -3_657 1_555 n
C1 C1 F12 97.23(29) -3_657 2_655 n
C1 C1 F12 49.6(5) -3_657 -3_657 n
C1 C1 F12 49.6(5) -3_657 -4_557 n
C1 C1 F13 55.8(4) -3_657 1_555 n
C1 C1 F13 55.8(4) -3_657 2_655 n
C1 C1 F13 79.1(12) -3_657 -3_657 n
C1 C1 F13 79.1(12) -3_657 -4_557 n
F11 C1 F11 52.8(7) 1_555 2_655 n
F11 C1 F12 109.03(14) 1_555 1_555 n
F11 C1 F12 59.4(6) 1_555 2_655 n
F11 C1 F12 105.9(6) 1_555 -3_657 n
F11 C1 F12 156.3(6) 1_555 -4_557 n
F11 C1 F13 108.93(14) 1_555 1_555 n
F11 C1 F13 139.95(19) 1_555 2_655 n
F11 C1 F13 118.8(13) 1_555 -3_657 n
F11 C1 F13 87.6(13) 1_555 -4_557 n
F11 C1 F12 59.4(6) 2_655 1_555 n
F11 C1 F12 109.03(14) 2_655 2_655 n
F11 C1 F12 156.3(6) 2_655 -3_657 n
F11 C1 F12 105.9(6) 2_655 -4_557 n
F11 C1 F13 139.95(19) 2_655 1_555 n
F11 C1 F13 108.93(14) 2_655 2_655 n
F11 C1 F13 87.6(13) 2_655 -3_657 n
F11 C1 F13 118.8(13) 2_655 -4_557 n
F12 C1 F12 139.94(29) 1_555 2_655 n
F12 C1 F12 132.9(5) 1_555 -3_657 n
F12 C1 F12 47.6(6) 1_555 -4_557 n
F12 C1 F13 109.02(14) 1_555 1_555 n
F12 C1 F13 52.7(6) 1_555 2_655 n
F12 C1 F13 38.8(6) 1_555 -3_657 n
F12 C1 F13 109.06(22) 1_555 -4_557 n
F12 C1 F12 47.6(6) 2_655 -3_657 n
F12 C1 F12 132.9(5) 2_655 -4_557 n
F12 C1 F13 52.7(6) 2_655 1_555 n
F12 C1 F13 109.02(14) 2_655 2_655 n
F12 C1 F13 109.06(22) 2_655 -3_657 n
F12 C1 F13 38.8(6) 2_655 -4_557 n
F12 C1 F12 92.3(9) -3_657 -4_557 n
F12 C1 F13 27.91(34) -3_657 1_555 n
F12 C1 F13 80.3(4) -3_657 2_655 n
F12 C1 F13 96.3(10) -3_657 -3_657 n
F12 C1 F13 42.3(9) -3_657 -4_557 n
F12 C1 F13 80.3(4) -4_557 1_555 n
F12 C1 F13 27.91(34) -4_557 2_655 n
F12 C1 F13 42.3(9) -4_557 -3_657 n
F12 C1 F13 96.3(10) -4_557 -4_557 n
F13 C1 F13 59.5(7) 1_555 2_655 n
F13 C1 F13 70.5(7) 1_555 -3_657 n
F13 C1 F13 23.3(15) 1_555 -4_557 n
F13 C1 F13 23.3(15) 2_655 -3_657 n
F13 C1 F13 70.5(7) 2_655 -4_557 n
F13 C1 F13 72.1(6) -3_657 -4_557 n
Rb1 O11 Rb1 82.14(31) 101_555 103_555 n
Rb1 O11 S1 129.3(4) 101_555 1_555 n
Rb1 O11 S1 109.7(12) 101_555 -3_656 n
Rb1 O11 O11 127.05(20) 101_555 2_655 n
Rb1 O11 O11 158.4(10) 101_555 -3_547 n
Rb1 O11 O11 141.46(19) 101_555 -4_447 n
Rb1 O11 O12 52.0(7) 101_555 -4_446 n
Rb1 O11 O13 106.5(5) 101_555 2_655 n
Rb1 O11 O13 57.0(22) 101_555 -3_546 n
Rb1 O11 S1 138.1(5) 103_555 1_555 n
Rb1 O11 S1 164.4(16) 103_555 -3_656 n
Rb1 O11 O11 128.38(15) 103_555 2_655 n
Rb1 O11 O11 116.3(7) 103_555 -3_547 n
Rb1 O11 O11 81.52(31) 103_555 -4_447 n
Rb1 O11 O12 133.9(9) 103_555 -4_446 n
Rb1 O11 O13 86.6(8) 103_555 2_655 n
Rb1 O11 O13 95.3(13) 103_555 -3_546 n
S1 O11 S1 26.3(12) 1_555 -3_656 n
S1 O11 O11 59.33(32) 1_555 2_655 n
S1 O11 O11 43.4(4) 1_555 -3_547 n
S1 O11 O11 56.60(28) 1_555 -4_447 n
S1 O11 O12 83.9(8) 1_555 -4_446 n
S1 O11 O13 60.5(8) 1_555 2_655 n
S1 O11 O13 84.6(17) 1_555 -3_546 n
S1 O11 O11 52.7(4) -3_547 2_655 n
S1 O11 O11 54.8(7) -3_547 -3_547 n
S1 O11 O11 82.9(13) -3_547 -4_447 n
S1 O11 O12 59.4(10) -3_546 -4_446 n
S1 O11 O13 80.4(13) -3_546 2_655 n
S1 O11 O13 83.5(14) -3_546 -3_546 n
O11 O11 O11 32.7(9) 2_655 -3_547 n
O11 O11 O11 90.00000(10) 2_655 -4_447 n
O11 O11 O12 84.7(6) 2_655 -4_446 n
O11 O11 O13 116.1(8) 2_655 2_655 n
O11 O11 O13 135.8(13) 2_655 -3_546 n
O11 O11 O11 57.3(9) -3_547 -4_447 n
O11 O11 O12 108.1(9) -3_546 -4_446 n
O11 O11 O13 86.8(11) -3_546 2_655 n
O11 O11 O13 127.2(22) -3_546 -3_546 n
O11 O11 O12 136.0(8) -4_446 -4_446 n
O11 O11 O13 37.9(4) -4_446 2_655 n
O11 O11 O13 90.1(23) -4_446 -3_546 n
O12 O11 O13 108.2(8) -4_446 2_655 n
O12 O11 O13 65.4(19) -4_446 -3_546 n
O13 O11 O13 52.2(22) 2_655 -3_546 n
Rb1 O12 S1 146.4(5) 101_556 1_555 n
Rb1 O12 S1 139.7(5) 101_556 -3_656 n
Rb1 O12 O11 100.9(6) 101_556 -4_447 n
Rb1 O12 O12 143.55(23) 101_556 2_655 n
Rb1 O12 O13 88.7(7) 101_556 2_655 n
Rb1 O12 F11 100.0(8) 101_556 -3_657 n
Rb1 O12 F11 129.2(8) 101_556 -4_557 n
S1 O12 S1 8.09(26) 1_555 -3_656 n
S1 O12 O11 48.8(8) 1_555 -4_447 n
S1 O12 O12 64.65(32) 1_555 2_655 n
S1 O12 O13 57.8(8) 1_555 2_655 n
S1 O12 F11 97.2(9) 1_555 -3_657 n
S1 O12 F11 80.4(7) 1_555 -4_557 n
S1 O12 O11 46.2(8) -3_547 -4_447 n
S1 O12 O12 72.61(30) -3_546 2_655 n
S1 O12 O13 51.2(7) -3_546 2_655 n
S1 O12 F11 96.2(9) -3_657 -3_657 n
S1 O12 F11 84.2(6) -3_657 -4_557 n
O11 O12 O12 95.3(6) -4_446 2_655 n
O11 O12 O13 28.6(7) -4_446 2_655 n
O11 O12 F11 137.2(15) -4_557 -3_657 n
O11 O12 F11 129.0(12) -4_557 -4_557 n
O12 O12 O13 118.6(6) 2_655 2_655 n
O12 O12 F11 89.4(6) 2_655 -3_657 n
O12 O12 F11 51.23(33) 2_655 -4_557 n
O13 O12 F11 116.2(9) 2_655 -3_657 n
O13 O12 F11 129.8(10) 2_655 -4_557 n
F11 O12 F11 38.2(6) -3_657 -4_557 n
Rb1 O13 Rb1 84.90(30) 101_456 103_455 n
Rb1 O13 S1 124.0(5) 101_456 1_555 n
Rb1 O13 S1 147.5(10) 101_456 -3_656 n
Rb1 O13 O11 154.8(7) 101_456 2_655 n
Rb1 O13 O11 110.9(23) 101_456 -3_547 n
Rb1 O13 O12 63.2(6) 101_456 2_655 n
Rb1 O13 O13 150.48(23) 101_456 -4_446 n
Rb1 O13 S1 133.2(4) 103_455 1_555 n
Rb1 O13 S1 122.2(7) 103_455 -3_656 n
Rb1 O13 O11 72.5(8) 103_455 2_655 n
Rb1 O13 O11 72.1(12) 103_455 -3_547 n
Rb1 O13 O12 131.7(7) 103_455 2_655 n
Rb1 O13 O13 81.88(26) 103_455 -4_446 n
S1 O13 S1 24.3(8) 1_555 -3_656 n
S1 O13 O11 68.8(9) 1_555 2_655 n
S1 O13 O11 63.6(14) 1_555 -3_547 n
S1 O13 O12 60.8(7) 1_555 2_655 n
S1 O13 O13 83.54(33) 1_555 -4_446 n
S1 O13 O11 50.2(9) -3_547 2_655 n
S1 O13 O11 67.3(17) -3_547 -3_547 n
S1 O13 O12 84.5(10) -3_546 2_655 n
S1 O13 O13 59.3(9) -3_546 -4_446 n
O11 O13 O11 52.0(25) 2_655 -3_547 n
O11 O13 O12 125.2(12) 2_655 2_655 n
O11 O13 O13 37.9(4) 2_655 -4_446 n
O11 O13 O12 85.9(21) -3_546 2_655 n
O11 O13 O13 89.9(23) -3_546 -4_446 n
O12 O13 O13 141.9(7) 2_655 -4_446 n
Rb1 F11 S1 90.03(21) 101_455 -3_656 n
Rb1 F11 C1 135.8(4) 101_455 1_555 n
Rb1 F11 O12 53.6(6) 101_455 -3_546 n
Rb1 F11 O12 87.6(4) 101_455 -4_446 n
Rb1 F11 F11 131.49(18) 101_455 2_655 n
Rb1 F11 F12 155.6(5) 101_455 1_555 n
Rb1 F11 F12 101.3(5) 101_455 2_655 n
Rb1 F11 F13 128.9(4) 101_455 1_555 n
Rb1 F11 F13 164.4(7) 101_455 -3_657 n
Rb1 F11 F13 131.5(6) 101_455 -4_557 n
S1 F11 C1 50.7(5) -3_547 1_555 n
S1 F11 O12 40.1(6) -3_546 -3_546 n
S1 F11 O12 39.8(5) -3_546 -4_446 n
S1 F11 F11 74.29(25) -3_657 2_655 n
S1 F11 F12 70.2(4) -3_657 1_555 n
S1 F11 F12 88.5(8) -3_657 2_655 n
S1 F11 F13 78.0(6) -3_657 1_555 n
S1 F11 F13 77.0(6) -3_657 -3_657 n
S1 F11 F13 86.5(9) -3_657 -4_557 n
C1 F11 O12 90.8(10) 1_555 -3_546 n
C1 F11 O12 74.2(7) 1_555 -4_446 n
C1 F11 F11 63.61(33) 1_555 2_655 n
C1 F11 F12 36.94(30) 1_555 1_555 n
C1 F11 F12 63.9(8) 1_555 2_655 n
C1 F11 F13 36.93(27) 1_555 1_555 n
C1 F11 F13 28.9(5) 1_555 -3_657 n
C1 F11 F13 43.1(6) 1_555 -4_557 n
O12 F11 O12 39.4(7) -3_546 -4_446 n
O12 F11 F11 90.6(6) -3_657 2_655 n
O12 F11 F12 102.8(9) -3_657 1_555 n
O12 F11 F12 110.0(8) -3_657 2_655 n
O12 F11 F13 113.7(10) -3_657 1_555 n
O12 F11 F13 115.9(10) -3_657 -3_657 n
O12 F11 F13 122.3(13) -3_657 -4_557 n
O12 F11 F11 51.23(33) -4_557 2_655 n
O12 F11 F12 68.1(5) -4_557 1_555 n
O12 F11 F12 128.0(11) -4_557 2_655 n
O12 F11 F13 110.2(9) -4_557 1_555 n
O12 F11 F13 87.9(6) -4_557 -3_657 n
O12 F11 F13 117.3(11) -4_557 -4_557 n
F11 F11 F12 30.6(4) 2_655 1_555 n
F11 F11 F12 123.3(6) 2_655 2_655 n
F11 F11 F13 92.9(4) 2_655 1_555 n
F11 F11 F13 53.4(4) 2_655 -3_657 n
F11 F11 F13 93.8(5) 2_655 -4_557 n
F12 F11 F12 92.6(9) 1_555 2_655 n
F12 F11 F13 62.3(4) 1_555 1_555 n
F12 F11 F13 23.4(4) 1_555 -3_657 n
F12 F11 F13 63.4(4) 1_555 -4_557 n
F12 F11 F13 30.3(7) 2_655 1_555 n
F12 F11 F13 70.2(7) 2_655 -3_657 n
F12 F11 F13 30.4(7) 2_655 -4_557 n
F13 F11 F13 40.3(5) 1_555 -3_657 n
F13 F11 F13 8.7(6) 1_555 -4_557 n
F13 F11 F13 40.3(6) -3_657 -4_557 n
Rb1 F12 C1 102.69(34) 101_555 1_555 n
Rb1 F12 C1 121.26(35) 101_555 -3_547 n
Rb1 F12 F11 82.9(4) 101_555 1_555 n
Rb1 F12 F11 58.1(4) 101_555 2_655 n
Rb1 F12 F12 129.43(13) 101_555 -4_557 n
Rb1 F12 F13 160.2(7) 101_555 2_655 n
Rb1 F12 F13 157.0(13) 101_555 -3_657 n
Rb1 F12 F13 129.3(6) 101_555 -4_557 n
C1 F12 C1 33.2(6) 1_555 -3_547 n
C1 F12 F11 34.03(30) 1_555 1_555 n
C1 F12 F11 56.7(8) 1_555 2_655 n
C1 F12 F12 82.77(29) 1_555 -4_557 n
C1 F12 F13 63.5(8) 1_555 2_655 n
C1 F12 F13 56.7(11) 1_555 -3_657 n
C1 F12 F13 31.92(29) 1_555 -4_557 n
C1 F12 F11 67.1(7) -3_657 1_555 n
C1 F12 F11 89.1(9) -3_657 2_655 n
C1 F12 F12 49.6(5) -3_657 -4_557 n
C1 F12 F13 39.7(7) -3_657 2_655 n
C1 F12 F13 47.9(12) -3_657 -3_657 n
C1 F12 F13 40.9(5) -3_657 -4_557 n
F11 F12 F11 26.1(5) 1_555 2_655 n
F11 F12 F12 116.7(4) 1_555 -4_557 n
F11 F12 F13 90.5(9) 1_555 2_655 n
F11 F12 F13 74.1(14) 1_555 -3_657 n
F11 F12 F13 47.0(7) 1_555 -4_557 n
F11 F12 F12 137.4(7) 2_655 -4_557 n
F11 F12 F13 116.6(12) 2_655 2_655 n
F11 F12 F13 99.2(15) 2_655 -3_657 n
F11 F12 F13 72.9(8) 2_655 -4_557 n
F12 F12 F13 39.3(4) -4_557 2_655 n
F12 F12 F13 63.1(15) -4_557 -3_657 n
F12 F12 F13 79.1(7) -4_557 -4_557 n
F13 F12 F13 23.8(16) 2_655 -3_657 n
F13 F12 F13 44.4(10) 2_655 -4_557 n
F13 F12 F13 27.8(8) -3_657 -4_557 n
C1 F13 C1 45.0(11) 1_555 -3_547 n
C1 F13 F11 34.14(27) 1_555 1_555 n
C1 F13 F11 75.9(6) 1_555 -3_657 n
C1 F13 F11 91.8(7) 1_555 -4_557 n
C1 F13 F12 63.8(9) 1_555 2_655 n
C1 F13 F12 104.2(13) 1_555 -3_657 n
C1 F13 F12 58.8(6) 1_555 -4_557 n
C1 F13 F13 60.25(33) 1_555 2_655 n
C1 F13 F13 47.9(5) 1_555 -3_657 n
C1 F13 F13 55.8(4) 1_555 -4_557 n
C1 F13 F11 77.1(11) -3_657 1_555 n
C1 F13 F11 32.3(8) -3_657 -3_657 n
C1 F13 F11 49.3(10) -3_657 -4_557 n
C1 F13 F12 98.0(14) -3_657 2_655 n
C1 F13 F12 84.5(12) -3_657 -3_657 n
C1 F13 F12 39.01(33) -3_657 -4_557 n
C1 F13 F13 53.93(31) -3_657 2_655 n
C1 F13 F13 61.7(4) -3_657 -3_657 n
C1 F13 F13 100.9(12) -3_657 -4_557 n
F11 F13 F11 109.1(7) 1_555 -3_657 n
F11 F13 F11 116.2(8) 1_555 -4_557 n
F11 F13 F12 33.1(8) 1_555 2_655 n
F11 F13 F12 100.8(15) 1_555 -3_657 n
F11 F13 F12 90.8(7) 1_555 -4_557 n
F11 F13 F13 87.1(4) 1_555 2_655 n
F11 F13 F13 67.6(9) 1_555 -3_657 n
F11 F13 F13 27.5(4) 1_555 -4_557 n
F11 F13 F11 32.8(7) -3_657 -4_557 n
F11 F13 F12 128.3(9) -3_657 2_655 n
F11 F13 F12 82.6(15) -3_657 -3_657 n
F11 F13 F12 36.92(33) -3_657 -4_557 n
F11 F13 F13 53.4(4) -3_657 2_655 n
F11 F13 F13 72.1(6) -3_657 -3_657 n
F11 F13 F13 130.5(6) -3_657 -4_557 n
F11 F13 F12 115.5(7) -4_557 2_655 n
F11 F13 F12 50.4(11) -4_557 -3_657 n
F11 F13 F12 69.6(7) -4_557 -4_557 n
F11 F13 F13 86.2(5) -4_557 2_655 n
F11 F13 F13 104.0(12) -4_557 -3_657 n
F11 F13 F13 143.8(6) -4_557 -4_557 n
F12 F13 F12 77.6(14) 2_655 -3_657 n
F12 F13 F12 122.6(12) 2_655 -4_557 n
F12 F13 F13 120.2(7) 2_655 2_655 n
F12 F13 F13 100.1(15) 2_655 -3_657 n
F12 F13 F13 39.3(4) 2_655 -4_557 n
F12 F13 F12 117.8(15) -3_657 -4_557 n
F12 F13 F13 135.0(11) -3_657 2_655 n
F12 F13 F13 145.6(11) -3_657 -3_657 n
F12 F13 F13 116.9(15) -3_657 -4_557 n
F12 F13 F13 17.2(4) -4_557 2_655 n
F12 F13 F13 35.5(7) -4_557 -3_657 n
F12 F13 F13 100.9(7) -4_557 -4_557 n
F13 F13 F13 22.1(12) 2_655 -3_657 n
F13 F13 F13 90.00000(20) 2_655 -4_557 n
F13 F13 F13 67.9(12) -3_657 -4_557 n

loop_
_geom_bond_atom_site_label_1
_geom_bond_atom_site_label_2
_geom_bond_distance
_geom_bond_site_symmetry_2
_geom_bond_publ_flag
Rb1 Rb1 5.30687(23) 1_455 n
Rb1 Rb1 5.30687(23) 1_655 n
Rb1 Rb1 4.162(4) 3_554 n
Rb1 Rb1 4.162(4) 3_555 n
Rb1 S1 3.781(8) 101_444 n
Rb1 S1 3.781(8) 101_544 n
Rb1 S1 3.780(8) -103_436 n
Rb1 S1 3.780(8) -103_536 n
Rb1 O11 3.214(15) 101_445 n
Rb1 O11 3.214(15) 102_645 n
Rb1 O11 3.119(10) 103_454 n
Rb1 O11 3.119(10) 104_654 n
Rb1 O11 3.119(10) -101_546 n
Rb1 O11 3.119(10) -102_346 n
Rb1 O11 3.214(15) -103_535 n
Rb1 O11 3.214(15) -104_335 n
Rb1 O12 2.579(12) 101_444 n
Rb1 O12 3.577(8) 101_544 n
Rb1 O12 3.577(8) 102_544 n
Rb1 O12 2.579(12) 102_644 n
Rb1 O12 3.577(8) -103_436 n
Rb1 O12 2.579(12) -103_536 n
Rb1 O12 2.579(12) -104_336 n
Rb1 O12 3.577(8) -104_436 n
Rb1 O13 2.888(15) 101_544 n
Rb1 O13 3.718(14) 101_545 n
Rb1 O13 2.888(15) 102_544 n
Rb1 O13 3.718(14) 102_545 n
Rb1 O13 3.264(8) 103_554 n
Rb1 O13 3.264(8) 104_554 n
Rb1 O13 3.264(8) -101_446 n
Rb1 O13 3.264(8) -102_446 n
Rb1 O13 3.718(14) -103_435 n
Rb1 O13 2.887(15) -103_436 n
Rb1 O13 3.718(14) -104_435 n
Rb1 O13 2.887(15) -104_436 n
Rb1 F11 3.992(10) 101_445 n
Rb1 F11 3.154(9) 101_545 n
Rb1 F11 3.154(9) 102_545 n
Rb1 F11 3.992(10) 102_645 n
Rb1 F11 3.155(9) -103_435 n
Rb1 F11 3.992(10) -103_535 n
Rb1 F11 3.992(10) -104_335 n
Rb1 F11 3.155(9) -104_435 n
Rb1 F12 3.642(10) 101_445 n
Rb1 F12 3.642(10) 102_645 n
Rb1 F12 3.642(10) -103_535 n
Rb1 F12 3.642(10) -104_335 n
S1 Rb1 3.781(8) 101_456 n
S1 Rb1 3.781(8) 101_556 n
S1 S1 0.628(23) -3_656 n
S1 C1 1.791(7) 1_555 n
S1 C1 1.611(5) -3_656 n
S1 O11 1.406(12) 1_555 n
S1 O11 1.406(12) 2_655 n
S1 O11 1.183(12) -3_656 n
S1 O11 1.183(12) -4_556 n
S1 O12 1.353(13) 1_555 n
S1 O12 1.353(13) 2_655 n
S1 O12 1.937(22) -3_656 n
S1 O12 1.937(22) -4_556 n
S1 O13 1.312(12) 1_555 n
S1 O13 1.312(12) 2_655 n
S1 O13 1.517(16) -3_656 n
S1 O13 1.517(16) -4_556 n
S1 F11 2.524(10) 1_555 n
S1 F11 2.524(10) 2_655 n
S1 F11 2.082(15) -3_656 n
S1 F11 2.082(15) -4_556 n
S1 F12 2.594(11) 1_555 n
S1 F12 2.594(11) 2_655 n
S1 F12 2.429(10) -3_656 n
S1 F12 2.429(10) -4_556 n
S1 F13 2.590(9) 1_555 n
S1 F13 2.590(9) 2_655 n
S1 F13 2.655(12) -3_656 n
S1 F13 2.655(12) -4_556 n
C1 S1 1.791(7) 1_555 n
C1 S1 1.611(5) -3_656 n
C1 C1 0.978(19) -3_656 n
C1 O12 1.919(13) -3_656 n
C1 O12 1.919(13) -4_556 n
C1 F11 1.268(13) 1_555 n
C1 F11 1.268(13) 2_655 n
C1 F11 2.187(18) -3_656 n
C1 F11 2.187(18) -4_556 n
C1 F12 1.362(13) 1_555 n
C1 F12 1.362(13) 2_655 n
C1 F12 1.774(16) -3_656 n
C1 F12 1.774(16) -4_556 n
C1 F13 1.358(12) 1_555 n
C1 F13 1.358(12) 2_655 n
C1 F13 1.144(10) -3_656 n
C1 F13 1.144(10) -4_556 n
O11 Rb1 3.214(15) 101_555 n
O11 Rb1 3.119(10) 103_555 n
O11 S1 1.406(12) 1_555 n
O11 S1 1.183(12) -3_656 n
O11 O11 1.434(18) 2_655 n
O11 O11 1.703(26) -3_656 n
O11 O11 0.920(33) -4_556 n
O11 O12 1.971(18) -3_656 n
O11 O12 1.492(23) -4_556 n
O11 O13 1.167(16) 2_655 n
O11 O13 0.717(13) -3_656 n
O11 O13 2.011(11) -4_556 n
O12 Rb1 3.577(8) 101_456 n
O12 Rb1 2.579(12) 101_556 n
O12 S1 1.353(13) 1_555 n
O12 S1 1.937(22) -3_656 n
O12 C1 1.919(13) -3_656 n
O12 O11 1.971(18) -3_656 n
O12 O11 1.492(23) -4_556 n
O12 O12 1.158(17) 2_655 n
O12 O13 2.168(13) 1_555 n
O12 O13 1.360(14) 2_655 n
O12 O13 2.163(23) -3_656 n
O12 F11 1.423(13) -3_656 n
O12 F11 1.825(14) -4_556 n
O12 F12 2.236(13) -4_556 n
O13 Rb1 3.718(14) 101_455 n
O13 Rb1 2.888(15) 101_456 n
O13 Rb1 3.264(8) 103_455 n
O13 S1 1.312(12) 1_555 n
O13 S1 1.517(16) -3_656 n
O13 O11 1.167(16) 2_655 n
O13 O11 0.717(13) -3_656 n
O13 O11 2.011(11) -4_556 n
O13 O12 2.168(13) 1_555 n
O13 O12 1.360(14) 2_655 n
O13 O12 2.163(23) -3_656 n
O13 O13 0.923(30) -4_556 n
O13 F11 2.363(16) -4_556 n
F11 Rb1 3.154(9) 101_455 n
F11 Rb1 3.992(10) 101_555 n
F11 S1 2.524(10) 1_555 n
F11 S1 2.082(15) -3_656 n
F11 C1 1.268(13) 1_555 n
F11 C1 2.187(18) -3_656 n
F11 O12 1.423(13) -3_656 n
F11 O12 1.825(14) -4_556 n
F11 O13 2.363(16) -4_556 n
F11 F11 1.127(19) 2_655 n
F11 F12 2.142(14) 1_555 n
F11 F12 1.305(13) 2_655 n
F11 F12 2.447(17) -3_656 n
F11 F13 2.137(15) 1_555 n
F11 F13 2.467(17) 2_655 n
F11 F13 2.077(16) -3_656 n
F11 F13 1.672(20) -4_556 n
F12 Rb1 3.642(10) 101_555 n
F12 S1 2.594(11) 1_555 n
F12 S1 2.429(10) -3_656 n
F12 C1 1.362(13) 1_555 n
F12 C1 1.774(16) -3_656 n
F12 O12 2.236(13) -4_556 n
F12 F11 2.142(14) 1_555 n
F12 F11 1.305(13) 2_655 n
F12 F11 2.447(17) -3_656 n
F12 F12 2.559(24) 2_655 n
F12 F12 1.321(22) -4_556 n
F12 F13 2.214(13) 1_555 n
F12 F13 1.206(17) 2_655 n
F12 F13 0.857(15) -3_656 n
F12 F13 2.045(12) -4_556 n
F13 S1 2.590(9) 1_555 n
F13 S1 2.655(12) -3_656 n
F13 C1 1.358(12) 1_555 n
F13 C1 1.144(10) -3_656 n
F13 F11 2.137(15) 1_555 n
F13 F11 2.467(17) 2_655 n
F13 F11 2.077(16) -3_656 n
F13 F11 1.672(20) -4_556 n
F13 F12 2.214(13) 1_555 n
F13 F12 1.206(17) 2_655 n
F13 F12 0.857(15) -3_656 n
F13 F12 2.045(12) -4_556 n
F13 F13 1.347(16) 2_655 n
F13 F13 1.454(19) -3_656 n
F13 F13 0.546(33) -4_556 n
